data_7107882
loop_
_publ_author_name
'Francesco Manoni'
'Claudio Cornaggia'
'James Murray'
'Sean Tallon'
'Stephen J. Connon'

_publ_section_title
;
 Catalytic, enantio- and diastereoselective synthesis of Y-butyrolactones
 incorporating quaternary stereocentres
;
_journal_name_full Chem.Commun.
_journal_page_first 6502
_journal_paper_doi 10.1039/c2cc32147e
_journal_volume 48
_journal_year 2012
_chemical_absolute_configuration ad
_chemical_formula_sum 'C16 H N O6 S'
_chemical_formula_weight 335.24
_chemical_name_systematic
;
?
;
_space_group_IT_number 4
_symmetry_cell_setting monoclinic
_symmetry_space_group_name_Hall 'P 2yb'
_symmetry_space_group_name_H-M 'P 1 21 1'
_atom_sites_solution_hydrogens geom
_atom_sites_solution_primary direct
_atom_sites_solution_secondary difmap
_audit_creation_method SHELXL-97
_cell_angle_alpha 90.00
_cell_angle_beta 111.6880(10)
_cell_angle_gamma 90.00
_cell_formula_units_Z 4
_cell_length_a 12.4236(4)
_cell_length_b 8.6723(3)
_cell_length_c 15.4909(4)
_cell_measurement_temperature 100(2)
_cell_volume 1550.86(8)
_computing_cell_refinement 'Bruker Apex2'
_computing_data_collection 'Bruker Apex2'
_computing_data_reduction 'Bruker Apex2'
_computing_molecular_graphics Shelxl
_computing_publication_material 'Shelxl and Mercury'
_computing_structure_refinement 'SHELXL-97 (Sheldrick, 2008)'
_computing_structure_solution 'SHELXS-97 (Sheldrick, 2008)'
_diffrn_ambient_temperature 100(2)
_diffrn_measured_fraction_theta_full 0.995
_diffrn_measured_fraction_theta_max 0.995
_diffrn_radiation_monochromator graphite
_diffrn_radiation_source 'fine-focus sealed tube'
_diffrn_radiation_type CuK\a
_diffrn_radiation_wavelength 1.54178
_diffrn_reflns_av_R_equivalents 0.0376
_diffrn_reflns_av_sigmaI/netI 0.0556
_diffrn_reflns_limit_h_max 14
_diffrn_reflns_limit_h_min -14
_diffrn_reflns_limit_k_max 9
_diffrn_reflns_limit_k_min -9
_diffrn_reflns_limit_l_max 18
_diffrn_reflns_limit_l_min -18
_diffrn_reflns_number 11607
_diffrn_reflns_theta_full 66.39
_diffrn_reflns_theta_max 66.39
_diffrn_reflns_theta_min 3.83
_exptl_absorpt_coefficient_mu 2.168
_exptl_absorpt_correction_T_max 0.7528
_exptl_absorpt_correction_T_min 0.4756
_exptl_absorpt_correction_type multi-scan
_exptl_absorpt_process_details 'Bruker Apex2 Suite'
_exptl_crystal_colour colourless
_exptl_crystal_density_diffrn 1.436
_exptl_crystal_density_method 'not measured'
_exptl_crystal_description block
_exptl_crystal_F_000 672
_exptl_crystal_size_max 0.7
_exptl_crystal_size_mid 0.5
_exptl_crystal_size_min 0.3
_refine_diff_density_max 0.403
_refine_diff_density_min -0.295
_refine_diff_density_rms 0.059
_refine_ls_abs_structure_details 'Flack H D (1983), Acta Cryst. A39, 876-881'
_refine_ls_abs_structure_Flack 0.046(10)
_refine_ls_extinction_coef 0.0066(7)
_refine_ls_extinction_expression Fc^*^=kFc[1+0.001xFc^2^\l^3^/sin(2\q)]^-1/4^
_refine_ls_extinction_method SHELXL
_refine_ls_goodness_of_fit_ref 1.782
_refine_ls_hydrogen_treatment constr
_refine_ls_matrix_type full
_refine_ls_number_parameters 436
_refine_ls_number_reflns 4629
_refine_ls_number_restraints 1
_refine_ls_restrained_S_all 1.782
_refine_ls_R_factor_all 0.0310
_refine_ls_R_factor_gt 0.0310
_refine_ls_shift/su_max 0.001
_refine_ls_shift/su_mean 0.000
_refine_ls_structure_factor_coef Fsqd
_refine_ls_weighting_details 'calc w=1/[\s^2^(Fo^2^)+(0.0100P)^2^+0.0000P] where P=(Fo^2^+2Fc^2^)/3'
_refine_ls_weighting_scheme calc
_refine_ls_wR_factor_gt 0.0762
_refine_ls_wR_factor_ref 0.0764
_reflns_number_gt 4622
_reflns_number_total 4629
_reflns_threshold_expression >2sigma(I)
_cod_data_source_file c2cc32147e.txt
_cod_data_source_block cu_fm1_0m
_cod_original_sg_symbol_H-M P21
_cod_database_code 7107882

loop_
_symmetry_equiv_pos_as_xyz
'x, y, z'
'-x, y+1/2, -z'

loop_
_atom_site_label
_atom_site_type_symbol
_atom_site_fract_x
_atom_site_fract_y
_atom_site_fract_z
_atom_site_U_iso_or_equiv
_atom_site_adp_type
_atom_site_occupancy
_atom_site_symmetry_multiplicity
_atom_site_calc_flag
_atom_site_refinement_flags
S1 S 0.65938(4) 0.45513(6) 0.64568(3) 0.02712(15) Uani 1 1 d .
O3 O 0.67832(14) 1.30325(18) 0.85655(11) 0.0321(4) Uani 1 1 d .
O4 O 0.81044(11) 1.14495(17) 0.93858(8) 0.0229(3) Uani 1 1 d .
O9 O 0.30632(13) 0.67024(19) 0.81952(9) 0.0250(3) Uani 1 1 d .
O10 O 0.45358(11) 0.50280(18) 0.86014(8) 0.0242(3) Uani 1 1 d .
O11 O 0.17259(11) 0.47295(17) 0.55980(8) 0.0227(3) Uani 1 1 d .
O12 O 0.36182(10) 0.43028(16) 0.63357(8) 0.0172(3) Uani 1 1 d .
N2 N 0.71494(14) 1.1731(2) 0.87896(10) 0.0183(3) Uani 1 1 d .
C7 C 0.64073(16) 1.0409(2) 0.83442(11) 0.0167(4) Uani 1 1 d .
C8 C 0.52905(16) 1.0705(2) 0.77207(12) 0.0194(4) Uani 1 1 d .
H8 H 0.5030 1.1710 0.7567 0.023 Uiso 1 1 calc R
C9 C 0.68315(16) 0.8930(2) 0.85766(11) 0.0178(4) Uani 1 1 d .
H9 H 0.7583 0.8764 0.8995 0.021 Uiso 1 1 calc R
C10 C 0.61088(16) 0.7708(2) 0.81711(11) 0.0164(4) Uani 1 1 d .
H10 H 0.6385 0.6705 0.8309 0.020 Uiso 1 1 calc R
C11 C 0.49691(15) 0.7949(2) 0.75561(11) 0.0147(4) Uani 1 1 d .
C12 C 0.45759(16) 0.9454(2) 0.73341(11) 0.0186(4) Uani 1 1 d .
H12 H 0.3823 0.9625 0.6920 0.022 Uiso 1 1 calc R
C13 C 0.53286(15) 0.5532(2) 0.62400(11) 0.0156(4) Uani 1 1 d .
C14 C 0.50146(14) 0.6468(2) 0.54035(11) 0.0159(4) Uani 1 1 d .
H14 H 0.4368 0.7103 0.5165 0.019 Uiso 1 1 calc R
C15 C 0.58802(17) 0.6232(2) 0.50173(12) 0.0218(4) Uani 1 1 d .
H15 H 0.5843 0.6709 0.4469 0.026 Uiso 1 1 calc R
C16 C 0.67545(17) 0.5280(3) 0.54923(12) 0.0233(4) Uani 1 1 d .
H16 H 0.7373 0.5048 0.5314 0.028 Uiso 1 1 calc R
C21 C 0.41615(15) 0.6583(2) 0.72159(11) 0.0142(4) Uani 1 1 d .
C25 C 0.39506(15) 0.5989(2) 0.80855(11) 0.0151(4) Uani 1 1 d .
C26 C 0.2839(2) 0.6275(3) 0.90185(13) 0.0295(5) Uani 1 1 d .
H26A H 0.3512 0.6489 0.9562 0.044 Uiso 1 1 calc R
H26B H 0.2663 0.5194 0.8996 0.044 Uiso 1 1 calc R
H26C H 0.2194 0.6858 0.9042 0.044 Uiso 1 1 calc R
C27 C 0.26633(16) 0.5236(2) 0.60545(11) 0.0165(4) Uani 1 1 d .
C28 C 0.46582(14) 0.5196(2) 0.68530(11) 0.0146(4) Uani 1 1 d .
H28 H 0.5147 0.4584 0.7386 0.018 Uiso 1 1 calc R
C32 C 0.29996(15) 0.6846(2) 0.64148(11) 0.0156(4) Uani 1 1 d .
H32A H 0.2433 0.7294 0.6635 0.019 Uiso 1 1 calc R
H32B H 0.3089 0.7509 0.5941 0.019 Uiso 1 1 calc R
S2 S 0.72958(4) 0.71407(5) 0.20193(3) 0.02140(14) Uani 1 1 d .
O1 O 1.02858(14) 1.31437(16) 0.12515(9) 0.0250(3) Uani 1 1 d .
O2 O 1.09109(12) 1.16081(16) 0.04406(8) 0.0214(3) Uani 1 1 d .
O5 O 0.88872(11) 0.49109(17) 0.46918(8) 0.0206(3) Uani 1 1 d .
O6 O 0.90800(10) 0.44482(15) 0.33423(8) 0.0165(3) Uani 1 1 d .
O7 O 1.16330(11) 0.47794(17) 0.32694(8) 0.0205(3) Uani 1 1 d .
O8 O 1.21681(10) 0.68301(16) 0.42131(8) 0.0177(3) Uani 1 1 d .
N1 N 1.05358(12) 1.18530(19) 0.10601(9) 0.0156(3) Uani 1 1 d .
C1 C 1.04364(15) 0.9068(2) 0.12634(10) 0.0146(4) Uani 1 1 d .
H1A H 1.0530 0.8926 0.0700 0.018 Uiso 1 1 calc R
C2 C 1.04022(14) 1.0531(2) 0.16009(11) 0.0138(4) Uani 1 1 d .
C3 C 1.03285(15) 0.7818(2) 0.17780(12) 0.0157(4) Uani 1 1 d .
H3 H 1.0344 0.6824 0.1557 0.019 Uiso 1 1 calc R
C4 C 1.01951(14) 0.8035(2) 0.26336(10) 0.0116(3) Uani 1 1 d .
C5 C 1.01656(15) 0.9527(2) 0.29553(10) 0.0136(3) Uani 1 1 d .
H5 H 1.0078 0.9679 0.3520 0.016 Uiso 1 1 calc R
C6 C 1.02662(16) 1.0794(2) 0.24375(11) 0.0151(4) Uani 1 1 d .
H6 H 1.0243 1.1793 0.2648 0.018 Uiso 1 1 calc R
C17 C 0.63583(17) 0.6897(3) 0.08891(13) 0.0269(5) Uani 1 1 d .
H17 H 0.5656 0.7412 0.0624 0.032 Uiso 1 1 calc R
C18 C 0.67698(18) 0.5865(3) 0.04351(12) 0.0276(5) Uani 1 1 d .
H18 H 0.6379 0.5587 -0.0182 0.033 Uiso 1 1 calc R
C19 C 0.78605(17) 0.5249(2) 0.09985(12) 0.0205(4) Uani 1 1 d .
H19 H 0.8268 0.4538 0.0788 0.025 Uiso 1 1 calc R
C20 C 0.82481(16) 0.5811(2) 0.18830(11) 0.0158(4) Uani 1 1 d .
C22 C 1.01643(14) 0.6627(2) 0.32052(10) 0.0120(3) Uani 1 1 d .
C23 C 1.14357(15) 0.6089(2) 0.36301(10) 0.0123(4) Uani 1 1 d .
C24 C 1.28168(18) 0.4238(3) 0.36502(13) 0.0262(5) Uani 1 1 d .
H24A H 1.3042 0.4077 0.4307 0.039 Uiso 1 1 calc R
H24B H 1.3317 0.4992 0.3540 0.039 Uiso 1 1 calc R
H24C H 1.2878 0.3284 0.3357 0.039 Uiso 1 1 calc R
C29 C 0.97201(15) 0.6884(2) 0.39990(10) 0.0142(4) Uani 1 1 d .
H29A H 1.0351 0.7158 0.4570 0.017 Uiso 1 1 calc R
H29B H 0.9141 0.7694 0.3843 0.017 Uiso 1 1 calc R
C30 C 0.92019(15) 0.5356(2) 0.40931(11) 0.0151(4) Uani 1 1 d .
C31 C 0.93502(15) 0.5326(2) 0.26419(10) 0.0136(4) Uani 1 1 d .
H31 H 0.9784 0.4661 0.2375 0.016 Uiso 1 1 calc R

loop_
_atom_site_aniso_label
_atom_site_aniso_U_11
_atom_site_aniso_U_22
_atom_site_aniso_U_33
_atom_site_aniso_U_23
_atom_site_aniso_U_13
_atom_site_aniso_U_12
S1 0.0218(3) 0.0334(3) 0.0313(2) 0.0054(2) 0.01582(19) 0.0090(2)
O3 0.0273(8) 0.0194(9) 0.0440(8) -0.0026(7) 0.0067(6) -0.0006(7)
O4 0.0163(6) 0.0292(8) 0.0218(5) -0.0017(5) 0.0053(5) -0.0052(6)
O9 0.0279(7) 0.0292(8) 0.0263(6) 0.0029(6) 0.0197(5) 0.0067(6)
O10 0.0148(6) 0.0365(9) 0.0214(6) 0.0097(6) 0.0068(5) 0.0025(6)
O11 0.0143(6) 0.0264(8) 0.0253(6) 0.0030(6) 0.0048(5) -0.0070(6)
O12 0.0131(6) 0.0176(7) 0.0227(5) -0.0019(5) 0.0087(5) -0.0047(5)
N2 0.0171(8) 0.0208(9) 0.0197(6) -0.0023(6) 0.0099(6) -0.0025(7)
C7 0.0167(9) 0.0190(10) 0.0161(7) -0.0017(7) 0.0083(7) -0.0021(8)
C8 0.0149(9) 0.0175(10) 0.0243(8) -0.0008(7) 0.0056(7) 0.0040(8)
C9 0.0132(8) 0.0212(10) 0.0179(7) -0.0004(7) 0.0048(6) -0.0004(7)
C10 0.0144(8) 0.0157(9) 0.0192(7) 0.0011(6) 0.0064(7) 0.0016(7)
C11 0.0125(8) 0.0181(10) 0.0157(7) -0.0016(7) 0.0079(6) -0.0002(7)
C12 0.0146(9) 0.0182(10) 0.0221(7) 0.0013(8) 0.0058(7) 0.0022(8)
C13 0.0145(8) 0.0153(9) 0.0173(7) -0.0001(7) 0.0063(6) -0.0018(7)
C14 0.0002(7) 0.0309(11) 0.0188(7) -0.0148(7) 0.0059(6) -0.0064(7)
C15 0.0218(9) 0.0244(11) 0.0212(8) -0.0031(7) 0.0104(7) -0.0028(8)
C16 0.0195(9) 0.0283(11) 0.0284(9) -0.0051(8) 0.0164(8) 0.0005(9)
C21 0.0105(8) 0.0171(9) 0.0157(7) -0.0011(7) 0.0056(6) -0.0011(7)
C25 0.0102(8) 0.0196(10) 0.0164(7) -0.0044(7) 0.0061(6) -0.0044(7)
C26 0.0321(11) 0.0404(13) 0.0261(9) -0.0012(9) 0.0225(8) 0.0006(10)
C27 0.0136(9) 0.0227(10) 0.0148(7) 0.0032(7) 0.0074(7) -0.0026(8)
C28 0.0099(8) 0.0159(9) 0.0186(7) -0.0018(7) 0.0058(6) -0.0039(7)
C32 0.0103(8) 0.0210(10) 0.0158(7) -0.0009(7) 0.0051(6) 0.0001(7)
S2 0.0116(2) 0.0270(3) 0.0234(2) -0.00292(17) 0.00383(16) 0.00209(18)
O1 0.0390(8) 0.0133(8) 0.0297(6) 0.0027(5) 0.0209(6) 0.0052(6)
O2 0.0271(7) 0.0220(7) 0.0227(6) 0.0029(5) 0.0180(5) 0.0022(6)
O5 0.0159(6) 0.0275(8) 0.0224(5) 0.0069(5) 0.0118(5) 0.0000(6)
O6 0.0173(6) 0.0160(7) 0.0180(5) 0.0021(5) 0.0083(5) -0.0038(5)
O7 0.0149(6) 0.0246(8) 0.0208(5) -0.0036(5) 0.0052(5) 0.0075(6)
O8 0.0104(6) 0.0201(7) 0.0210(5) -0.0010(5) 0.0040(5) -0.0010(5)
N1 0.0151(7) 0.0154(9) 0.0167(6) 0.0023(6) 0.0065(5) -0.0002(6)
C1 0.0149(8) 0.0170(9) 0.0142(7) -0.0011(6) 0.0081(6) -0.0006(7)
C2 0.0083(8) 0.0161(10) 0.0170(7) 0.0040(7) 0.0047(6) -0.0010(7)
C3 0.0159(8) 0.0157(9) 0.0191(7) -0.0032(7) 0.0106(7) -0.0014(7)
C4 0.0078(7) 0.0148(9) 0.0132(7) 0.0008(6) 0.0049(6) -0.0007(7)
C5 0.0136(8) 0.0141(9) 0.0142(6) 0.0005(7) 0.0063(6) 0.0005(7)
C6 0.0178(8) 0.0122(9) 0.0165(7) -0.0010(7) 0.0078(6) 0.0027(7)
C17 0.0150(9) 0.0329(12) 0.0264(8) 0.0027(8) 0.0004(7) -0.0030(9)
C18 0.0232(10) 0.0333(12) 0.0194(7) 0.0010(8) -0.0001(7) -0.0038(9)
C19 0.0194(9) 0.0241(10) 0.0179(8) -0.0006(7) 0.0066(7) -0.0028(8)
C20 0.0131(8) 0.0176(10) 0.0183(7) 0.0015(7) 0.0075(7) -0.0043(7)
C22 0.0084(8) 0.0143(9) 0.0140(6) -0.0004(7) 0.0048(6) -0.0002(7)
C23 0.0126(8) 0.0143(9) 0.0132(7) 0.0036(6) 0.0083(6) -0.0002(7)
C24 0.0184(9) 0.0348(12) 0.0253(8) -0.0002(8) 0.0080(7) 0.0145(9)
C29 0.0113(7) 0.0182(10) 0.0146(7) 0.0013(6) 0.0066(6) 0.0022(7)
C30 0.0100(8) 0.0194(9) 0.0163(7) 0.0037(6) 0.0053(6) 0.0033(7)
C31 0.0142(9) 0.0148(9) 0.0143(7) 0.0003(6) 0.0081(6) -0.0014(7)

loop_
_atom_type_symbol
_atom_type_description
_atom_type_scat_dispersion_real
_atom_type_scat_dispersion_imag
_atom_type_scat_source
C C 0.0181 0.0091 'International Tables Vol C Tables 4.2.6.8 and 6.1.1.4'
H H 0.0000 0.0000 'International Tables Vol C Tables 4.2.6.8 and 6.1.1.4'
N N 0.0311 0.0180 'International Tables Vol C Tables 4.2.6.8 and 6.1.1.4'
O O 0.0492 0.0322 'International Tables Vol C Tables 4.2.6.8 and 6.1.1.4'
S S 0.3331 0.5567 'International Tables Vol C Tables 4.2.6.8 and 6.1.1.4'

loop_
_geom_angle_atom_site_label_1
_geom_angle_atom_site_label_2
_geom_angle_atom_site_label_3
_geom_angle
C16 S1 C13 92.32(9)
C25 O9 C26 115.53(16)
C27 O12 C28 110.32(14)
O3 N2 O4 123.57(16)
O3 N2 C7 118.96(16)
O4 N2 C7 117.45(17)
C9 C7 C8 122.58(18)
C9 C7 N2 119.17(16)
C8 C7 N2 118.23(17)
C12 C8 C7 118.03(18)
C12 C8 H8 121.0
C7 C8 H8 121.0
C10 C9 C7 118.19(17)
C10 C9 H9 120.9
C7 C9 H9 120.9
C9 C10 C11 121.26(18)
C9 C10 H10 119.4
C11 C10 H10 119.4
C12 C11 C10 118.86(18)
C12 C11 C21 121.35(16)
C10 C11 C21 119.56(17)
C8 C12 C11 121.05(16)
C8 C12 H12 119.5
C11 C12 H12 119.5
C14 C13 C28 129.88(16)
C14 C13 S1 112.18(13)
C28 C13 S1 117.60(13)
C15 C14 C13 107.35(16)
C15 C14 H14 126.3
C13 C14 H14 126.3
C16 C15 C14 116.10(17)
C16 C15 H15 121.9
C14 C15 H15 121.9
C15 C16 S1 112.04(14)
C15 C16 H16 124.0
S1 C16 H16 124.0
C11 C21 C32 118.01(16)
C11 C21 C28 115.58(14)
C32 C21 C28 101.76(13)
C11 C21 C25 105.08(13)
C32 C21 C25 109.96(14)
C28 C21 C25 105.93(15)
O10 C25 O9 124.54(15)
O10 C25 C21 123.71(16)
O9 C25 C21 111.73(15)
O9 C26 H26A 109.5
O9 C26 H26B 109.5
H26A C26 H26B 109.5
O9 C26 H26C 109.5
H26A C26 H26C 109.5
H26B C26 H26C 109.5
O11 C27 O12 120.65(18)
O11 C27 C32 129.36(18)
O12 C27 C32 109.98(14)
O12 C28 C13 109.82(13)
O12 C28 C21 102.71(13)
C13 C28 C21 117.78(15)
O12 C28 H28 108.7
C13 C28 H28 108.7
C21 C28 H28 108.7
C27 C32 C21 102.22(15)
C27 C32 H32A 111.3
C21 C32 H32A 111.3
C27 C32 H32B 111.3
C21 C32 H32B 111.3
H32A C32 H32B 109.2
C20 S2 C17 91.74(10)
C30 O6 C31 110.39(13)
C23 O7 C24 115.11(15)
O1 N1 O2 123.28(15)
O1 N1 C2 118.90(14)
O2 N1 C2 117.81(15)
C2 C1 C3 118.71(14)
C2 C1 H1A 120.6
C3 C1 H1A 120.6
C1 C2 C6 122.49(16)
C1 C2 N1 118.51(14)
C6 C2 N1 118.99(16)
C1 C3 C4 120.56(17)
C1 C3 H3 119.7
C4 C3 H3 119.7
C5 C4 C3 119.31(16)
C5 C4 C22 121.99(14)
C3 C4 C22 118.58(16)
C4 C5 C6 120.48(14)
C4 C5 H5 119.8
C6 C5 H5 119.8
C2 C6 C5 118.45(16)
C2 C6 H6 120.8
C5 C6 H6 120.8
C18 C17 S2 111.55(15)
C18 C17 H17 124.2
S2 C17 H17 124.2
C17 C18 C19 112.90(16)
C17 C18 H18 123.6
C19 C18 H18 123.6
C20 C19 C18 112.72(19)
C20 C19 H19 123.6
C18 C19 H19 123.6
C19 C20 C31 124.70(18)
C19 C20 S2 111.07(14)
C31 C20 S2 124.23(13)
C4 C22 C29 116.30(15)
C4 C22 C23 104.46(13)
C29 C22 C23 108.42(12)
C4 C22 C31 114.15(13)
C29 C22 C31 101.74(13)
C23 C22 C31 111.89(14)
O8 C23 O7 124.49(16)
O8 C23 C22 122.01(16)
O7 C23 C22 113.46(14)
O7 C24 H24A 109.5
O7 C24 H24B 109.5
H24A C24 H24B 109.5
O7 C24 H24C 109.5
H24A C24 H24C 109.5
H24B C24 H24C 109.5
C30 C29 C22 104.01(14)
C30 C29 H29A 111.0
C22 C29 H29A 111.0
C30 C29 H29B 111.0
C22 C29 H29B 111.0
H29A C29 H29B 109.0
O5 C30 O6 120.64(18)
O5 C30 C29 129.33(17)
O6 C30 C29 110.00(14)
O6 C31 C20 109.53(14)
O6 C31 C22 104.00(12)
C20 C31 C22 117.04(15)
O6 C31 H31 108.7
C20 C31 H31 108.7
C22 C31 H31 108.7

loop_
_geom_bond_atom_site_label_1
_geom_bond_atom_site_label_2
_geom_bond_distance
S1 C16 1.7005(19)
S1 C13 1.7078(19)
O3 N2 1.219(2)
O4 N2 1.229(2)
O9 C25 1.329(2)
O9 C26 1.450(2)
O10 C25 1.197(2)
O11 C27 1.200(2)
O12 C27 1.367(2)
O12 C28 1.465(2)
N2 C7 1.473(3)
C7 C9 1.382(3)
C7 C8 1.390(3)
C8 C12 1.390(3)
C8 H8 0.9300
C9 C10 1.381(3)
C9 H9 0.9300
C10 C11 1.400(3)
C10 H10 0.9300
C11 C12 1.392(3)
C11 C21 1.515(3)
C12 H12 0.9300
C13 C14 1.455(3)
C13 C28 1.505(2)
C14 C15 1.425(3)
C14 H14 0.9300
C15 C16 1.346(3)
C15 H15 0.9300
C16 H16 0.9300
C21 C32 1.533(2)
C21 C28 1.549(3)
C21 C25 1.553(2)
C26 H26A 0.9600
C26 H26B 0.9600
C26 H26C 0.9600
C27 C32 1.505(3)
C28 H28 0.9800
C32 H32A 0.9700
C32 H32B 0.9700
S2 C20 1.720(2)
S2 C17 1.7203(18)
O1 N1 1.227(2)
O2 N1 1.230(2)
O5 C30 1.196(2)
O6 C30 1.366(2)
O6 C31 1.462(2)
O7 C23 1.328(2)
O7 C24 1.446(2)
O8 C23 1.204(2)
N1 C2 1.465(2)
C1 C2 1.379(3)
C1 C3 1.381(3)
C1 H1A 0.9300
C2 C6 1.386(2)
C3 C4 1.408(2)
C3 H3 0.9300
C4 C5 1.391(3)
C4 C22 1.518(2)
C5 C6 1.393(3)
C5 H5 0.9300
C6 H6 0.9300
C17 C18 1.350(3)
C17 H17 0.9300
C18 C19 1.417(3)
C18 H18 0.9300
C19 C20 1.364(3)
C19 H19 0.9300
C20 C31 1.498(2)
C22 C29 1.539(2)
C22 C23 1.542(2)
C22 C31 1.550(2)
C24 H24A 0.9600
C24 H24B 0.9600
C24 H24C 0.9600
C29 C30 1.504(3)
C29 H29A 0.9700
C29 H29B 0.9700
C31 H31 0.9800

loop_
_geom_torsion_atom_site_label_1
_geom_torsion_atom_site_label_2
_geom_torsion_atom_site_label_3
_geom_torsion_atom_site_label_4
_geom_torsion
O3 N2 C7 C9 178.15(17)
O4 N2 C7 C9 -3.2(2)
O3 N2 C7 C8 -3.5(2)
O4 N2 C7 C8 175.13(16)
C9 C7 C8 C12 1.2(3)
N2 C7 C8 C12 -177.15(15)
C8 C7 C9 C10 -0.2(3)
N2 C7 C9 C10 178.12(15)
C7 C9 C10 C11 -1.3(3)
C9 C10 C11 C12 1.8(3)
C9 C10 C11 C21 -172.76(15)
C7 C8 C12 C11 -0.7(3)
C10 C11 C12 C8 -0.8(3)
C21 C11 C12 C8 173.69(15)
C16 S1 C13 C14 -0.56(14)
C16 S1 C13 C28 173.37(14)
C28 C13 C14 C15 -171.91(17)
S1 C13 C14 C15 1.07(19)
C13 C14 C15 C16 -1.2(2)
C14 C15 C16 S1 0.9(2)
C13 S1 C16 C15 -0.16(16)
C12 C11 C21 C32 16.4(2)
C10 C11 C21 C32 -169.15(15)
C12 C11 C21 C28 137.12(17)
C10 C11 C21 C28 -48.5(2)
C12 C11 C21 C25 -106.51(17)
C10 C11 C21 C25 67.91(19)
C26 O9 C25 O10 1.5(3)
C26 O9 C25 C21 -177.00(16)
C11 C21 C25 O10 -90.5(2)
C32 C21 C25 O10 141.56(18)
C28 C21 C25 O10 32.3(2)
C11 C21 C25 O9 88.03(17)
C32 C21 C25 O9 -39.9(2)
C28 C21 C25 O9 -149.16(15)
C28 O12 C27 O11 178.06(14)
C28 O12 C27 C32 -2.87(17)
C27 O12 C28 C13 -102.04(16)
C27 O12 C28 C21 24.07(16)
C14 C13 C28 O12 65.3(2)
S1 C13 C28 O12 -107.35(14)
C14 C13 C28 C21 -51.7(2)
S1 C13 C28 C21 135.63(13)
C11 C21 C28 O12 -163.87(13)
C32 C21 C28 O12 -34.72(16)
C25 C21 C28 O12 80.24(14)
C11 C21 C28 C13 -43.09(19)
C32 C21 C28 C13 86.06(17)
C25 C21 C28 C13 -158.98(14)
O11 C27 C32 C21 159.20(17)
O12 C27 C32 C21 -19.77(17)
C11 C21 C32 C27 160.31(14)
C28 C21 C32 C27 32.71(16)
C25 C21 C32 C27 -79.24(17)
C3 C1 C2 C6 0.1(3)
C3 C1 C2 N1 179.02(15)
O1 N1 C2 C1 165.99(16)
O2 N1 C2 C1 -15.0(2)
O1 N1 C2 C6 -15.1(2)
O2 N1 C2 C6 163.96(16)
C2 C1 C3 C4 -0.5(3)
C1 C3 C4 C5 0.4(3)
C1 C3 C4 C22 -175.79(15)
C3 C4 C5 C6 0.0(3)
C22 C4 C5 C6 176.07(16)
C1 C2 C6 C5 0.3(3)
N1 C2 C6 C5 -178.61(15)
C4 C5 C6 C2 -0.4(3)
C20 S2 C17 C18 -0.81(18)
S2 C17 C18 C19 0.0(2)
C17 C18 C19 C20 1.2(3)
C18 C19 C20 C31 177.64(18)
C18 C19 C20 S2 -1.8(2)
C17 S2 C20 C19 1.47(16)
C17 S2 C20 C31 -177.92(17)
C5 C4 C22 C29 18.6(2)
C3 C4 C22 C29 -165.31(15)
C5 C4 C22 C23 -100.82(18)
C3 C4 C22 C23 75.25(18)
C5 C4 C22 C31 136.67(17)
C3 C4 C22 C31 -47.3(2)
C24 O7 C23 O8 2.0(2)
C24 O7 C23 C22 179.98(14)
C4 C22 C23 O8 68.62(18)
C29 C22 C23 O8 -56.0(2)
C31 C22 C23 O8 -167.41(15)
C4 C22 C23 O7 -109.42(15)
C29 C22 C23 O7 125.96(15)
C31 C22 C23 O7 14.56(18)
C4 C22 C29 C30 151.27(14)
C23 C22 C29 C30 -91.46(16)
C31 C22 C29 C30 26.61(16)
C31 O6 C30 O5 170.89(16)
C31 O6 C30 C29 -7.32(18)
C22 C29 C30 O5 168.75(19)
C22 C29 C30 O6 -13.24(17)
C30 O6 C31 C20 -101.21(16)
C30 O6 C31 C22 24.64(18)
C19 C20 C31 O6 -110.9(2)
S2 C20 C31 O6 68.40(19)
C19 C20 C31 C22 131.10(19)
S2 C20 C31 C22 -49.6(2)
C4 C22 C31 O6 -157.02(13)
C29 C22 C31 O6 -30.93(16)
C23 C22 C31 O6 84.62(15)
C4 C22 C31 C20 -36.1(2)
C29 C22 C31 C20 90.01(17)
C23 C22 C31 C20 -154.44(14)
